data_1501903
loop_
_publ_author_name
'Berrouard, Philippe'
'Grenier, Fran\,cois'
'Pouliot, Jean-R\'emi'
'Gagnon, Eric'
'Tessier, Christian'
'Leclerc, Mario'

_publ_section_title
;
 Synthesis and characterization of 5-octylthieno[3,4-c]pyrrole-4,6-dione
 derivatives as new monomers for conjugated copolymers.
;
_journal_issue 1
_journal_name_full 'Organic letters'
_journal_page_first 38
_journal_page_last 41
_journal_paper_doi 10.1021/ol1027514
_journal_volume 13
_journal_year 2011
_chemical_formula_moiety 'C34 H36 Br2 N4 O4 S3, C H Cl3'
_chemical_formula_sum 'C35 H37 Br2 Cl3 N4 O4 S3'
_chemical_formula_weight 940.04
_chemical_name_systematic
; 
 ? 
;
_space_group_IT_number 2
_symmetry_cell_setting triclinic
_symmetry_space_group_name_Hall '-P 1'
_symmetry_space_group_name_H-M 'P -1'
_atom_sites_solution_hydrogens geom
_atom_sites_solution_primary direct
_atom_sites_solution_secondary difmap
_audit_creation_method SHELXL-97
_cell_angle_alpha 71.9700(10)
_cell_angle_beta 84.5120(10)
_cell_angle_gamma 78.3040(10)
_cell_formula_units_Z 2
_cell_length_a 6.9848(8)
_cell_length_b 17.2250(19)
_cell_length_c 17.991(2)
_cell_measurement_reflns_used 4925
_cell_measurement_temperature 200(2)
_cell_measurement_theta_max 25.85
_cell_measurement_theta_min 2.34
_cell_volume 2014.3(4)
_computing_cell_refinement 'APEX 2 (Bruker, 2003a)'
_computing_data_collection 'APEX 2 (Bruker, 2003a)'
_computing_data_reduction 'SAINT (Bruker, 2003b)'
_computing_molecular_graphics 'SHELXTL (Bruker, 2001)'
_computing_publication_material 'SHELXTL (Bruker, 2001)'
_computing_structure_refinement 'SHELXL-97 (Sheldrick, 2008)'
_computing_structure_solution 'SHELXS-97 (Sheldrick, 2008)'
_diffrn_ambient_temperature 200(2)
_diffrn_measured_fraction_theta_full 0.996
_diffrn_measured_fraction_theta_max 0.996
_diffrn_measurement_device_type 'Bruker Smart APEX II CCD'
_diffrn_measurement_method \w
_diffrn_radiation_monochromator graphite
_diffrn_radiation_source 'fine-focus sealed tube'
_diffrn_radiation_type MoK\a
_diffrn_radiation_wavelength 0.71073
_diffrn_reflns_av_R_equivalents 0.0457
_diffrn_reflns_av_sigmaI/netI 0.0805
_diffrn_reflns_limit_h_max 8
_diffrn_reflns_limit_h_min -8
_diffrn_reflns_limit_k_max 20
_diffrn_reflns_limit_k_min -20
_diffrn_reflns_limit_l_max 21
_diffrn_reflns_limit_l_min -21
_diffrn_reflns_number 19711
_diffrn_reflns_theta_full 25.00
_diffrn_reflns_theta_max 25.00
_diffrn_reflns_theta_min 1.26
_exptl_absorpt_coefficient_mu 2.409
_exptl_absorpt_correction_T_max 0.9534
_exptl_absorpt_correction_T_min 0.5128
_exptl_absorpt_correction_type multi-scan
_exptl_absorpt_process_details 'SADABS (Sheldrick, 2003)'
_exptl_crystal_colour orange
_exptl_crystal_density_diffrn 1.550
_exptl_crystal_density_method 'not measured'
_exptl_crystal_description plate
_exptl_crystal_F_000 952
_exptl_crystal_size_max 0.32
_exptl_crystal_size_mid 0.06
_exptl_crystal_size_min 0.02
_refine_diff_density_max 0.589
_refine_diff_density_min -0.798
_refine_diff_density_rms 0.086
_refine_ls_extinction_method none
_refine_ls_goodness_of_fit_ref 1.279
_refine_ls_hydrogen_treatment constr
_refine_ls_matrix_type full
_refine_ls_number_parameters 508
_refine_ls_number_reflns 7088
_refine_ls_number_restraints 78
_refine_ls_restrained_S_all 1.311
_refine_ls_R_factor_all 0.0771
_refine_ls_R_factor_gt 0.0481
_refine_ls_shift/su_max 0.002
_refine_ls_shift/su_mean 0.000
_refine_ls_structure_factor_coef Fsqd
_refine_ls_weighting_details 'calc w=1/[\s^2^(Fo^2^)+(0.0149P)^2^+0.0000P] where P=(Fo^2^+2Fc^2^)/3'
_refine_ls_weighting_scheme calc
_refine_ls_wR_factor_gt 0.1090
_refine_ls_wR_factor_ref 0.1190
_reflns_number_gt 5075
_reflns_number_total 7088
_reflns_threshold_expression >2sigma(I)
_cod_data_source_file ol1027514_si_003.cif
_cod_data_source_block mle034_0m
_cod_depositor_comments
;
The following automatic conversions were performed:

'_symmetry_cell_setting' value 'Triclinic' changed to 'triclinic'
according to /home/saulius/struct/CIF-dictionaries/cif_core.dic
dictionary named 'cif_core.dic' version 2.4.1 from 2010-06-29.

Automatic conversion script
Id: cif_fix_values 1715 2011-07-08 13:25:40Z adriana 
;
_cod_original_sg_symbol_H-M P-1
_cod_database_code 1501903

loop_
_symmetry_equiv_pos_as_xyz
'x, y, z'
'-x, -y, -z'

loop_
_atom_site_label
_atom_site_type_symbol
_atom_site_fract_x
_atom_site_fract_y
_atom_site_fract_z
_atom_site_U_iso_or_equiv
_atom_site_adp_type
_atom_site_occupancy
_atom_site_symmetry_multiplicity
_atom_site_calc_flag
_atom_site_refinement_flags
_atom_site_disorder_assembly
_atom_site_disorder_group
Br1 Br -0.09974(6) 1.36965(2) 0.48632(3) 0.03273(15) Uani 1 1 d . . .
Br2 Br 0.66747(8) 0.52392(3) 0.73159(3) 0.04969(18) Uani 1 1 d . . .
S1 S 0.07814(15) 1.18076(6) 0.53377(7) 0.0281(3) Uani 1 1 d . . .
S2 S 0.50163(16) 0.71281(6) 0.67021(7) 0.0311(3) Uani 1 1 d . . .
S3 S 0.2885(2) 0.95288(7) 0.71200(7) 0.0474(4) Uani 1 1 d . . .
O1 O -0.0911(5) 1.38282(17) 0.28228(19) 0.0433(8) Uani 1 1 d . . .
O2 O 0.1367(5) 1.11300(18) 0.28481(19) 0.0452(9) Uani 1 1 d . . .
O3 O 0.4641(4) 0.76626(18) 0.38652(18) 0.0379(8) Uani 1 1 d . . .
O4 O 0.7165(4) 0.50363(16) 0.53665(19) 0.0384(8) Uani 1 1 d . . .
N1 N 0.0254(6) 1.2532(2) 0.2653(2) 0.0374(10) Uani 1 1 d . . .
N2 N 0.6111(5) 0.6302(2) 0.4455(2) 0.0308(9) Uani 1 1 d . . .
N3 N 0.2213(5) 1.0253(2) 0.6331(2) 0.0349(9) Uani 1 1 d . . .
N4 N 0.3611(6) 0.8752(2) 0.6777(2) 0.0384(10) Uani 1 1 d . . .
C1 C 0.2534(6) 0.9911(2) 0.5742(2) 0.0253(10) Uani 1 1 d . . .
C2 C 0.3341(6) 0.9040(2) 0.6002(3) 0.0278(10) Uani 1 1 d . . .
C3 C 0.3813(6) 0.8568(2) 0.5453(3) 0.0251(10) Uani 1 1 d . . .
C4 C 0.3475(6) 0.9001(2) 0.4688(3) 0.0291(10) Uani 1 1 d . . .
H4 H 0.3782 0.8710 0.4308 0.035 Uiso 1 1 calc R . .
C5 C 0.2687(6) 0.9864(2) 0.4429(3) 0.0257(10) Uani 1 1 d . . .
H5 H 0.2491 1.0124 0.3887 0.031 Uiso 1 1 calc R . .
C6 C 0.2191(6) 1.0342(2) 0.4939(3) 0.0240(10) Uani 1 1 d . . .
C11 C -0.0004(6) 1.2716(2) 0.4617(3) 0.0306(11) Uani 1 1 d . . .
C12 C 0.0187(6) 1.2587(2) 0.3902(3) 0.0276(10) Uani 1 1 d . . .
C13 C -0.0233(6) 1.3091(3) 0.3088(3) 0.0351(11) Uani 1 1 d . . .
C14 C 0.0944(6) 1.1713(3) 0.3114(3) 0.0330(11) Uani 1 1 d . . .
C15 C 0.0928(6) 1.1750(2) 0.3932(3) 0.0296(10) Uani 1 1 d . . .
C16 C 0.1367(6) 1.1226(2) 0.4670(3) 0.0231(10) Uani 1 1 d . . .
C21 C 0.4620(6) 0.7669(2) 0.5711(3) 0.0248(10) Uani 1 1 d . . .
C22 C 0.5184(6) 0.7124(2) 0.5282(3) 0.0256(10) Uani 1 1 d . . .
C23 C 0.5217(6) 0.7115(3) 0.4445(3) 0.0290(10) Uani 1 1 d . . .
C24 C 0.6507(6) 0.5771(2) 0.5202(3) 0.0299(10) Uani 1 1 d . . .
C25 C 0.5902(6) 0.6300(2) 0.5730(3) 0.0288(10) Uani 1 1 d . . .
C26 C 0.5893(6) 0.6197(2) 0.6503(3) 0.0310(11) Uani 1 1 d . . .
C31 C 0.6468(6) 0.6031(3) 0.3752(3) 0.0363(12) Uani 1 1 d . . .
H31A H 0.5468 0.6363 0.3367 0.044 Uiso 1 1 calc R . .
H31B H 0.6329 0.5442 0.3889 0.044 Uiso 1 1 calc R . .
C32 C 0.8511(6) 0.6122(3) 0.3375(3) 0.0375(12) Uani 1 1 d . . .
H32A H 0.9506 0.5811 0.3769 0.045 Uiso 1 1 calc R . .
H32B H 0.8729 0.5871 0.2941 0.045 Uiso 1 1 calc R . .
C33 C 0.8792(7) 0.7017(3) 0.3062(3) 0.0402(12) Uani 1 1 d . . .
H33A H 0.8592 0.7263 0.3500 0.048 Uiso 1 1 calc R . .
H33B H 0.7772 0.7329 0.2679 0.048 Uiso 1 1 calc R . .
C34 C 1.0786(7) 0.7133(3) 0.2670(3) 0.0484(13) Uani 1 1 d . . .
H34A H 1.0941 0.6946 0.2197 0.058 Uiso 1 1 calc R . .
H34B H 1.1821 0.6784 0.3032 0.058 Uiso 1 1 calc R . .
C35 C 1.1036(8) 0.8045(3) 0.2440(3) 0.0614(16) Uani 1 1 d D B .
H35A H 0.9927 0.8391 0.2115 0.074 Uiso 1 1 calc R . .
H35B H 1.0951 0.8213 0.2922 0.074 Uiso 1 1 calc R . .
C36 C 1.2900(9) 0.8233(4) 0.2001(4) 0.080(2) Uani 1 1 d D . .
H36A H 1.2936 0.8168 0.1472 0.097 Uiso 1 1 calc R A 1
H36B H 1.4049 0.7863 0.2285 0.097 Uiso 1 1 calc R A 1
C37A C 1.286(3) 0.9137(8) 0.1956(14) 0.100(7) Uani 0.45 1 d PDU B 1
H37A H 1.1696 0.9491 0.1674 0.120 Uiso 0.45 1 calc PR B 1
H37B H 1.2757 0.9189 0.2492 0.120 Uiso 0.45 1 calc PR B 1
C38A C 1.467(3) 0.9440(11) 0.1544(12) 0.130(7) Uani 0.45 1 d PDU B 1
H38A H 1.5831 0.9047 0.1776 0.195 Uiso 0.45 1 calc PR B 1
H38B H 1.4690 0.9986 0.1600 0.195 Uiso 0.45 1 calc PR B 1
H38C H 1.4655 0.9485 0.0988 0.195 Uiso 0.45 1 calc PR B 1
C37B C 1.323(3) 0.9097(7) 0.1565(8) 0.118(7) Uani 0.55 1 d PDU B 2
H37C H 1.4436 0.9082 0.1227 0.141 Uiso 0.55 1 calc PR B 2
H37D H 1.2108 0.9419 0.1237 0.141 Uiso 0.55 1 calc PR B 2
C38B C 1.343(3) 0.9463(9) 0.2201(10) 0.125(6) Uani 0.55 1 d PDU B 2
H38D H 1.2178 0.9526 0.2492 0.188 Uiso 0.55 1 calc PR B 2
H38E H 1.3810 1.0007 0.1971 0.188 Uiso 0.55 1 calc PR B 2
H38F H 1.4436 0.9094 0.2558 0.188 Uiso 0.55 1 calc PR B 2
C41 C -0.0040(8) 1.2773(3) 0.1816(3) 0.0520(14) Uani 1 1 d . . .
H41A H -0.1209 1.3218 0.1689 0.062 Uiso 1 1 calc R . .
H41B H -0.0305 1.2290 0.1682 0.062 Uiso 1 1 calc R . .
C42 C 0.1683(9) 1.3076(4) 0.1319(3) 0.0645(17) Uani 1 1 d . . .
H42A H 0.2075 1.3502 0.1506 0.077 Uiso 1 1 calc R . .
H42B H 0.1275 1.3343 0.0772 0.077 Uiso 1 1 calc R . .
C43 C 0.3455(9) 1.2381(4) 0.1332(4) 0.0750(19) Uani 1 1 d . . .
H43A H 0.3965 1.2170 0.1866 0.090 Uiso 1 1 calc R . .
H43B H 0.3003 1.1918 0.1225 0.090 Uiso 1 1 calc R . .
C44 C 0.5085(10) 1.2611(4) 0.0773(4) 0.078(2) Uani 1 1 d . . .
H44A H 0.5638 1.3031 0.0913 0.094 Uiso 1 1 calc R . .
H44B H 0.4561 1.2872 0.0243 0.094 Uiso 1 1 calc R . .
C45 C 0.6689(9) 1.1900(4) 0.0751(4) 0.0746(19) Uani 1 1 d . . .
H45A H 0.6112 1.1474 0.0632 0.090 Uiso 1 1 calc R . .
H45B H 0.7221 1.1651 0.1281 0.090 Uiso 1 1 calc R . .
C46 C 0.8371(11) 1.2091(5) 0.0174(4) 0.090(2) Uani 1 1 d . . .
H46A H 0.8950 1.2523 0.0281 0.109 Uiso 1 1 calc R . .
H46B H 0.7866 1.2319 -0.0361 0.109 Uiso 1 1 calc R . .
C47 C 0.9979(11) 1.1323(6) 0.0210(5) 0.124(3) Uani 1 1 d . . .
H47A H 1.0472 1.1084 0.0747 0.148 Uiso 1 1 calc R . .
H47B H 0.9423 1.0897 0.0083 0.148 Uiso 1 1 calc R . .
C48 C 1.1639(15) 1.1554(7) -0.0357(6) 0.175(5) Uani 1 1 d . . .
H48A H 1.1187 1.1725 -0.0893 0.263 Uiso 1 1 calc R . .
H48B H 1.2708 1.1073 -0.0285 0.263 Uiso 1 1 calc R . .
H48C H 1.2107 1.2013 -0.0263 0.263 Uiso 1 1 calc R . .
C7A C 0.7729(10) 0.5446(4) 0.1363(4) 0.077(2) Uani 0.60 1 d PD C 1
H7A H 0.7938 0.5027 0.1890 0.093 Uiso 0.60 1 calc PR C 1
Cl1A Cl 0.6015(16) 0.6319(4) 0.1465(6) 0.077(2) Uani 0.60 1 d PDU C 1
Cl2A Cl 0.6515(11) 0.5041(7) 0.0776(6) 0.088(2) Uani 0.60 1 d PDU C 1
Cl3A Cl 0.9980(15) 0.5647(10) 0.0937(9) 0.114(4) Uani 0.60 1 d PDU C 1
C7B C 0.7729(10) 0.5446(4) 0.1363(4) 0.077(2) Uani 0.40 1 d PD D 2
H7B H 0.7849 0.5008 0.1882 0.093 Uiso 0.40 1 calc PR D 2
Cl1B Cl 0.636(3) 0.6342(8) 0.1489(9) 0.097(5) Uani 0.40 1 d PDU D 2
Cl2B Cl 0.7206(17) 0.5020(9) 0.0674(8) 0.089(3) Uani 0.40 1 d PDU D 2
Cl3B Cl 1.007(2) 0.5766(16) 0.1072(14) 0.098(4) Uani 0.40 1 d PDU D 2

loop_
_atom_site_aniso_label
_atom_site_aniso_U_11
_atom_site_aniso_U_22
_atom_site_aniso_U_33
_atom_site_aniso_U_23
_atom_site_aniso_U_13
_atom_site_aniso_U_12
Br1 0.0309(3) 0.0184(2) 0.0540(3) -0.0201(2) -0.0055(2) 0.00045(17)
Br2 0.0641(4) 0.0244(3) 0.0490(4) -0.0009(2) -0.0040(3) 0.0032(2)
S1 0.0297(6) 0.0192(5) 0.0388(7) -0.0155(5) -0.0028(5) -0.0005(4)
S2 0.0367(7) 0.0201(6) 0.0361(7) -0.0102(5) -0.0018(5) -0.0010(5)
S3 0.0783(10) 0.0283(7) 0.0372(8) -0.0178(6) -0.0106(7) 0.0033(6)
O1 0.049(2) 0.0227(17) 0.055(2) -0.0062(16) -0.0143(17) -0.0009(15)
O2 0.069(2) 0.0254(17) 0.044(2) -0.0189(16) -0.0105(18) 0.0028(16)
O3 0.049(2) 0.0244(17) 0.039(2) -0.0140(15) -0.0083(16) 0.0082(14)
O4 0.0402(19) 0.0163(16) 0.059(2) -0.0157(15) -0.0056(16) 0.0015(13)
N1 0.049(2) 0.028(2) 0.036(2) -0.0125(18) -0.0116(19) 0.0007(18)
N2 0.032(2) 0.0208(19) 0.043(3) -0.0171(18) -0.0017(18) -0.0010(15)
N3 0.050(2) 0.0225(19) 0.034(2) -0.0131(17) -0.0046(19) -0.0010(17)
N4 0.054(3) 0.023(2) 0.039(3) -0.0129(18) -0.005(2) -0.0020(18)
C1 0.026(2) 0.023(2) 0.030(3) -0.013(2) -0.0010(19) -0.0023(17)
C2 0.031(2) 0.020(2) 0.031(3) -0.008(2) 0.001(2) -0.0024(18)
C3 0.027(2) 0.016(2) 0.037(3) -0.014(2) -0.001(2) -0.0025(17)
C4 0.036(3) 0.020(2) 0.035(3) -0.013(2) -0.001(2) -0.0034(18)
C5 0.030(2) 0.019(2) 0.030(3) -0.0112(19) -0.001(2) -0.0038(18)
C6 0.021(2) 0.018(2) 0.037(3) -0.0141(19) -0.0008(19) -0.0028(17)
C11 0.026(2) 0.019(2) 0.051(3) -0.017(2) 0.000(2) -0.0032(18)
C12 0.029(2) 0.015(2) 0.039(3) -0.008(2) -0.009(2) -0.0014(17)
C13 0.032(3) 0.025(2) 0.046(3) -0.008(2) -0.007(2) -0.003(2)
C14 0.038(3) 0.025(2) 0.037(3) -0.012(2) -0.005(2) -0.003(2)
C15 0.024(2) 0.026(2) 0.043(3) -0.017(2) 0.000(2) -0.0040(18)
C16 0.021(2) 0.016(2) 0.038(3) -0.016(2) -0.0029(19) -0.0020(16)
C21 0.020(2) 0.020(2) 0.037(3) -0.0117(19) -0.0063(19) -0.0020(17)
C22 0.022(2) 0.023(2) 0.035(3) -0.014(2) -0.0044(19) -0.0029(17)
C23 0.024(2) 0.021(2) 0.048(3) -0.019(2) 0.000(2) -0.0037(18)
C24 0.029(3) 0.019(2) 0.044(3) -0.012(2) -0.001(2) -0.0071(18)
C25 0.024(2) 0.023(2) 0.041(3) -0.012(2) 0.000(2) -0.0043(18)
C26 0.029(3) 0.018(2) 0.044(3) -0.010(2) 0.001(2) -0.0003(18)
C31 0.040(3) 0.027(2) 0.048(3) -0.022(2) -0.004(2) -0.003(2)
C32 0.037(3) 0.037(3) 0.043(3) -0.023(2) -0.001(2) 0.001(2)
C33 0.037(3) 0.037(3) 0.048(3) -0.014(2) -0.002(2) -0.006(2)
C34 0.048(3) 0.049(3) 0.048(3) -0.015(3) -0.001(3) -0.009(3)
C35 0.067(4) 0.058(4) 0.057(4) -0.010(3) -0.003(3) -0.016(3)
C36 0.089(5) 0.083(5) 0.064(4) 0.000(4) -0.004(4) -0.039(4)
C37A 0.103(10) 0.104(10) 0.086(10) 0.001(8) -0.003(8) -0.049(8)
C38A 0.136(11) 0.119(10) 0.147(11) -0.040(8) -0.009(9) -0.048(9)
C37B 0.103(9) 0.123(10) 0.122(11) -0.015(8) 0.006(8) -0.044(8)
C38B 0.148(10) 0.106(9) 0.136(10) -0.053(8) 0.008(8) -0.034(8)
C41 0.070(4) 0.044(3) 0.040(3) -0.012(3) -0.020(3) 0.002(3)
C42 0.093(5) 0.061(4) 0.032(3) -0.002(3) -0.015(3) -0.009(3)
C43 0.076(5) 0.078(5) 0.062(4) -0.004(4) -0.017(4) -0.011(4)
C44 0.099(6) 0.079(5) 0.049(4) -0.014(4) -0.006(4) -0.009(4)
C45 0.079(5) 0.079(5) 0.062(4) -0.010(4) -0.001(4) -0.023(4)
C46 0.110(6) 0.117(6) 0.055(4) -0.029(4) -0.015(4) -0.033(5)
C47 0.069(5) 0.168(9) 0.124(8) -0.053(7) 0.014(5) 0.009(6)
C48 0.143(10) 0.236(13) 0.169(11) -0.107(10) -0.006(9) -0.009(9)
C7A 0.120(6) 0.053(4) 0.047(4) -0.006(3) -0.014(4) 0.001(4)
Cl1A 0.112(4) 0.034(3) 0.067(4) 0.004(2) -0.007(3) -0.004(2)
Cl2A 0.117(5) 0.083(3) 0.072(3) -0.038(2) -0.004(3) -0.009(4)
Cl3A 0.119(5) 0.126(7) 0.070(5) 0.009(4) -0.018(3) -0.016(4)
C7B 0.120(6) 0.053(4) 0.047(4) -0.006(3) -0.014(4) 0.001(4)
Cl1B 0.150(9) 0.084(7) 0.064(6) -0.036(5) -0.027(5) -0.002(5)
Cl2B 0.124(7) 0.063(4) 0.074(5) -0.023(3) -0.010(5) 0.004(5)
Cl3B 0.108(6) 0.110(6) 0.070(7) -0.017(5) -0.018(4) -0.010(4)

loop_
_atom_type_symbol
_atom_type_description
_atom_type_scat_dispersion_real
_atom_type_scat_dispersion_imag
_atom_type_scat_source
C C 0.0033 0.0016 'International Tables Vol C Tables 4.2.6.8 and 6.1.1.4'
H H 0.0000 0.0000 'International Tables Vol C Tables 4.2.6.8 and 6.1.1.4'
N N 0.0061 0.0033 'International Tables Vol C Tables 4.2.6.8 and 6.1.1.4'
O O 0.0106 0.0060 'International Tables Vol C Tables 4.2.6.8 and 6.1.1.4'
S S 0.1246 0.1234 'International Tables Vol C Tables 4.2.6.8 and 6.1.1.4'
Cl Cl 0.1484 0.1585 'International Tables Vol C Tables 4.2.6.8 and 6.1.1.4'
Br Br -0.2901 2.4595 'International Tables Vol C Tables 4.2.6.8 and 6.1.1.4'

loop_
_geom_angle_atom_site_label_1
_geom_angle_atom_site_label_2
_geom_angle_atom_site_label_3
_geom_angle
C11 S1 C16 93.0(2)
C26 S2 C21 92.5(2)
N3 S3 N4 100.37(19)
C13 N1 C14 113.0(4)
C13 N1 C41 122.7(4)
C14 N1 C41 124.2(4)
C24 N2 C23 113.4(4)
C24 N2 C31 123.3(3)
C23 N2 C31 123.2(4)
C1 N3 S3 107.3(3)
C2 N4 S3 106.8(3)
N3 C1 C6 125.6(4)
N3 C1 C2 112.5(4)
C6 C1 C2 121.8(4)
N4 C2 C1 113.0(4)
N4 C2 C3 126.4(4)
C1 C2 C3 120.6(4)
C4 C3 C2 116.0(4)
C4 C3 C21 122.5(4)
C2 C3 C21 121.4(4)
C3 C4 C5 123.4(4)
C3 C4 H4 118.3
C5 C4 H4 118.3
C6 C5 C4 122.6(4)
C6 C5 H5 118.7
C4 C5 H5 118.7
C5 C6 C1 115.5(4)
C5 C6 C16 122.2(4)
C1 C6 C16 122.2(4)
C12 C11 S1 110.8(3)
C12 C11 Br1 128.4(3)
S1 C11 Br1 120.8(3)
C11 C12 C15 113.4(4)
C11 C12 C13 136.7(4)
C15 C12 C13 109.9(4)
O1 C13 N1 125.0(4)
O1 C13 C12 130.1(4)
N1 C13 C12 104.9(4)
O2 C14 N1 123.1(4)
O2 C14 C15 131.0(4)
N1 C14 C15 105.9(3)
C16 C15 C12 114.5(4)
C16 C15 C14 139.2(4)
C12 C15 C14 106.3(4)
C15 C16 C6 131.2(4)
C15 C16 S1 108.2(3)
C6 C16 S1 120.5(3)
C22 C21 C3 130.0(4)
C22 C21 S2 108.6(3)
C3 C21 S2 121.4(3)
C21 C22 C25 114.4(4)
C21 C22 C23 139.2(4)
C25 C22 C23 106.4(3)
O3 C23 N2 124.5(4)
O3 C23 C22 130.1(4)
N2 C23 C22 105.4(4)
O4 C24 N2 125.9(4)
O4 C24 C25 129.0(4)
N2 C24 C25 105.1(3)
C26 C25 C22 113.7(4)
C26 C25 C24 136.8(4)
C22 C25 C24 109.5(4)
C25 C26 S2 110.8(3)
C25 C26 Br2 129.3(3)
S2 C26 Br2 119.8(3)
N2 C31 C32 112.5(3)
N2 C31 H31A 109.1
C32 C31 H31A 109.1
N2 C31 H31B 109.1
C32 C31 H31B 109.1
H31A C31 H31B 107.8
C33 C32 C31 113.2(4)
C33 C32 H32A 108.9
C31 C32 H32A 108.9
C33 C32 H32B 108.9
C31 C32 H32B 108.9
H32A C32 H32B 107.8
C32 C33 C34 114.7(4)
C32 C33 H33A 108.6
C34 C33 H33A 108.6
C32 C33 H33B 108.6
C34 C33 H33B 108.6
H33A C33 H33B 107.6
C33 C34 C35 111.7(4)
C33 C34 H34A 109.3
C35 C34 H34A 109.3
C33 C34 H34B 109.3
C35 C34 H34B 109.3
H34A C34 H34B 107.9
C36 C35 C34 115.8(5)
C36 C35 H35A 108.3
C34 C35 H35A 108.3
C36 C35 H35B 108.3
C34 C35 H35B 108.3
H35A C35 H35B 107.4
C35 C36 C37B 123.8(10)
C35 C36 C37A 103.9(8)
C35 C36 H36A 111.0
C37B C36 H36A 84.0
C37A C36 H36A 111.0
C35 C36 H36B 111.0
C37B C36 H36B 114.1
C37A C36 H36B 111.0
H36A C36 H36B 109.0
C38A C37A C36 112.0(12)
C38A C37A H37A 109.2
C36 C37A H37A 109.2
C38A C37A H37B 109.2
C36 C37A H37B 109.2
H37A C37A H37B 107.9
C38B C37B C36 103.6(10)
C38B C37B H37C 111.0
C36 C37B H37C 111.0
C38B C37B H37D 111.0
C36 C37B H37D 111.0
H37C C37B H37D 109.0
C37B C38B H38D 109.5
C37B C38B H38E 109.5
H38D C38B H38E 109.5
C37B C38B H38F 109.5
H38D C38B H38F 109.5
H38E C38B H38F 109.5
N1 C41 C42 113.7(4)
N1 C41 H41A 108.8
C42 C41 H41A 108.8
N1 C41 H41B 108.8
C42 C41 H41B 108.8
H41A C41 H41B 107.7
C41 C42 C43 113.3(5)
C41 C42 H42A 108.9
C43 C42 H42A 108.9
C41 C42 H42B 108.9
C43 C42 H42B 108.9
H42A C42 H42B 107.7
C44 C43 C42 116.0(5)
C44 C43 H43A 108.3
C42 C43 H43A 108.3
C44 C43 H43B 108.3
C42 C43 H43B 108.3
H43A C43 H43B 107.4
C43 C44 C45 114.2(6)
C43 C44 H44A 108.7
C45 C44 H44A 108.7
C43 C44 H44B 108.7
C45 C44 H44B 108.7
H44A C44 H44B 107.6
C44 C45 C46 116.7(6)
C44 C45 H45A 108.1
C46 C45 H45A 108.1
C44 C45 H45B 108.1
C46 C45 H45B 108.1
H45A C45 H45B 107.3
C45 C46 C47 112.9(6)
C45 C46 H46A 109.0
C47 C46 H46A 109.0
C45 C46 H46B 109.0
C47 C46 H46B 109.0
H46A C46 H46B 107.8
C48 C47 C46 110.6(8)
C48 C47 H47A 109.5
C46 C47 H47A 109.5
C48 C47 H47B 109.5
C46 C47 H47B 109.5
H47A C47 H47B 108.1
C47 C48 H48A 109.5
C47 C48 H48B 109.5
H48A C48 H48B 109.5
C47 C48 H48C 109.5
H48A C48 H48C 109.5
H48B C48 H48C 109.5
Cl3A C7A Cl1A 115.7(7)
Cl3A C7A Cl2A 110.6(6)
Cl1A C7A Cl2A 103.6(6)
Cl3A C7A H7A 108.9
Cl1A C7A H7A 108.9
Cl2A C7A H7A 108.9

loop_
_geom_bond_atom_site_label_1
_geom_bond_atom_site_label_2
_geom_bond_distance
Br1 C11 1.861(4)
Br2 C26 1.858(4)
S1 C11 1.721(4)
S1 C16 1.761(4)
S2 C26 1.729(4)
S2 C21 1.757(4)
S3 N3 1.608(4)
S3 N4 1.615(4)
O1 C13 1.220(5)
O2 C14 1.214(5)
O3 C23 1.207(5)
O4 C24 1.208(5)
N1 C13 1.393(5)
N1 C14 1.409(5)
N1 C41 1.455(6)
N2 C24 1.387(5)
N2 C23 1.409(5)
N2 C31 1.463(5)
N3 C1 1.344(5)
N4 C2 1.345(5)
C1 C6 1.424(6)
C1 C2 1.435(5)
C2 C3 1.439(5)
C3 C4 1.366(6)
C3 C21 1.477(5)
C4 C5 1.420(5)
C4 H4 0.9500
C5 C6 1.390(5)
C5 H5 0.9500
C6 C16 1.457(5)
C11 C12 1.360(6)
C12 C15 1.415(5)
C12 C13 1.475(6)
C14 C15 1.493(6)
C15 C16 1.376(6)
C21 C22 1.369(5)
C22 C25 1.412(6)
C22 C23 1.508(6)
C24 C25 1.488(6)
C25 C26 1.347(6)
C31 C32 1.536(6)
C31 H31A 0.9900
C31 H31B 0.9900
C32 C33 1.515(6)
C32 H32A 0.9900
C32 H32B 0.9900
C33 C34 1.521(6)
C33 H33A 0.9900
C33 H33B 0.9900
C34 C35 1.537(7)
C34 H34A 0.9900
C34 H34B 0.9900
C35 C36 1.496(6)
C35 H35A 0.9900
C35 H35B 0.9900
C36 C37B 1.506(9)
C36 C37A 1.529(9)
C36 H36A 0.9900
C36 H36B 0.9900
C37A C38A 1.502(9)
C37A H37A 0.9900
C37A H37B 0.9900
C38A H38A 0.9800
C38A H38B 0.9800
C38A H38C 0.9800
C37B C38B 1.497(9)
C37B H37C 0.9900
C37B H37D 0.9900
C38B H38D 0.9800
C38B H38E 0.9800
C38B H38F 0.9800
C41 C42 1.511(7)
C41 H41A 0.9900
C41 H41B 0.9900
C42 C43 1.534(8)
C42 H42A 0.9900
C42 H42B 0.9900
C43 C44 1.476(8)
C43 H43A 0.9900
C43 H43B 0.9900
C44 C45 1.491(8)
C44 H44A 0.9900
C44 H44B 0.9900
C45 C46 1.510(9)
C45 H45A 0.9900
C45 H45B 0.9900
C46 C47 1.540(10)
C46 H46A 0.9900
C46 H46B 0.9900
C47 C48 1.501(11)
C47 H47A 0.9900
C47 H47B 0.9900
C48 H48A 0.9800
C48 H48B 0.9800
C48 H48C 0.9800
C7A Cl3A 1.734(11)
C7A Cl1A 1.767(9)
C7A Cl2A 1.787(9)
C7A H7A 1.0000

loop_
_geom_torsion_atom_site_label_1
_geom_torsion_atom_site_label_2
_geom_torsion_atom_site_label_3
_geom_torsion_atom_site_label_4
_geom_torsion
N4 S3 N3 C1 0.0(3)
N3 S3 N4 C2 -0.1(3)
S3 N3 C1 C6 -178.1(3)
S3 N3 C1 C2 0.2(4)
S3 N4 C2 C1 0.2(5)
S3 N4 C2 C3 178.9(4)
N3 C1 C2 N4 -0.3(5)
C6 C1 C2 N4 178.1(4)
N3 C1 C2 C3 -179.0(4)
C6 C1 C2 C3 -0.7(6)
N4 C2 C3 C4 -177.7(4)
C1 C2 C3 C4 1.0(6)
N4 C2 C3 C21 2.2(7)
C1 C2 C3 C21 -179.2(4)
C2 C3 C4 C5 -0.6(6)
C21 C3 C4 C5 179.5(4)
C3 C4 C5 C6 0.0(6)
C4 C5 C6 C1 0.3(6)
C4 C5 C6 C16 -179.4(4)
N3 C1 C6 C5 178.2(4)
C2 C1 C6 C5 0.0(6)
N3 C1 C6 C16 -2.1(6)
C2 C1 C6 C16 179.8(4)
C16 S1 C11 C12 -0.6(3)
C16 S1 C11 Br1 178.3(3)
S1 C11 C12 C15 1.3(5)
Br1 C11 C12 C15 -177.5(3)
S1 C11 C12 C13 179.1(4)
Br1 C11 C12 C13 0.3(8)
C14 N1 C13 O1 -177.8(4)
C41 N1 C13 O1 -1.2(7)
C14 N1 C13 C12 0.2(5)
C41 N1 C13 C12 176.8(4)
C11 C12 C13 O1 0.7(9)
C15 C12 C13 O1 178.6(4)
C11 C12 C13 N1 -177.1(5)
C15 C12 C13 N1 0.7(5)
C13 N1 C14 O2 176.9(4)
C41 N1 C14 O2 0.4(7)
C13 N1 C14 C15 -0.9(5)
C41 N1 C14 C15 -177.4(4)
C11 C12 C15 C16 -1.6(5)
C13 C12 C15 C16 -180.0(4)
C11 C12 C15 C14 177.1(4)
C13 C12 C15 C14 -1.3(5)
O2 C14 C15 C16 1.9(9)
N1 C14 C15 C16 179.5(5)
O2 C14 C15 C12 -176.3(5)
N1 C14 C15 C12 1.3(5)
C12 C15 C16 C6 -178.2(4)
C14 C15 C16 C6 3.7(9)
C12 C15 C16 S1 1.1(4)
C14 C15 C16 S1 -177.1(5)
C5 C6 C16 C15 -0.3(7)
C1 C6 C16 C15 -180.0(4)
C5 C6 C16 S1 -179.5(3)
C1 C6 C16 S1 0.8(5)
C11 S1 C16 C15 -0.3(3)
C11 S1 C16 C6 179.1(3)
C4 C3 C21 C22 1.1(7)
C2 C3 C21 C22 -178.7(4)
C4 C3 C21 S2 -179.4(3)
C2 C3 C21 S2 0.8(5)
C26 S2 C21 C22 -0.6(3)
C26 S2 C21 C3 179.8(3)
C3 C21 C22 C25 179.9(4)
S2 C21 C22 C25 0.3(4)
C3 C21 C22 C23 -3.3(8)
S2 C21 C22 C23 177.1(4)
C24 N2 C23 O3 -175.4(4)
C31 N2 C23 O3 0.8(6)
C24 N2 C23 C22 5.0(5)
C31 N2 C23 C22 -178.7(3)
C21 C22 C23 O3 -1.5(9)
C25 C22 C23 O3 175.5(4)
C21 C22 C23 N2 178.0(5)
C25 C22 C23 N2 -5.0(4)
C23 N2 C24 O4 175.6(4)
C31 N2 C24 O4 -0.6(7)
C23 N2 C24 C25 -3.0(4)
C31 N2 C24 C25 -179.2(4)
C21 C22 C25 C26 0.3(5)
C23 C22 C25 C26 -177.5(4)
C21 C22 C25 C24 -178.8(3)
C23 C22 C25 C24 3.4(4)
O4 C24 C25 C26 2.2(9)
N2 C24 C25 C26 -179.2(5)
O4 C24 C25 C22 -179.0(4)
N2 C24 C25 C22 -0.5(4)
C22 C25 C26 S2 -0.7(5)
C24 C25 C26 S2 178.0(4)
C22 C25 C26 Br2 179.7(3)
C24 C25 C26 Br2 -1.6(8)
C21 S2 C26 C25 0.8(3)
C21 S2 C26 Br2 -179.6(3)
C24 N2 C31 C32 -91.5(5)
C23 N2 C31 C32 92.6(5)
N2 C31 C32 C33 -65.2(5)
C31 C32 C33 C34 -178.9(4)
C32 C33 C34 C35 -174.4(4)
C33 C34 C35 C36 -176.0(5)
C34 C35 C36 C37B 165.3(8)
C34 C35 C36 C37A -172.5(11)
C35 C36 C37A C38A 178.8(16)
C35 C36 C37B C38B 72.5(17)
C13 N1 C41 C42 89.1(6)
C14 N1 C41 C42 -94.7(6)
N1 C41 C42 C43 71.2(6)
C41 C42 C43 C44 171.7(5)
C42 C43 C44 C45 -174.3(6)
C43 C44 C45 C46 178.3(6)
C44 C45 C46 C47 178.4(6)
C45 C46 C47 C48 -178.3(7)
